data_4033604
loop_
_publ_author_name
'Das, Prasanta'
'Hasan, Mohammad H.'
'Mitra, Dipanwita'
'Bollavarapu, Ratna'
'Valente, Edward J.'
'Tandon, Ritesh'
'Raucher, Drazen'
'Hamme, 2nd, Ashton T'

_publ_section_title
;
 Design, Synthesis, and Preliminary Studies of Spiro-isoxazoline-peroxides
 against Human Cytomegalovirus and Glioblastoma &#x2225;.
;
_journal_issue 11
_journal_name_full 'The Journal of organic chemistry'
_journal_page_first 6992
_journal_page_last 7006
_journal_paper_doi 10.1021/acs.joc.9b00746
_journal_volume 84
_journal_year 2019
_chemical_formula_moiety 'C15  H15  N1  O3  F3  Br1'
_chemical_formula_sum 'C15 H15 Br F3 N O3'
_chemical_formula_weight 394.19
_space_group_IT_number 14
_space_group_name_Hall '-P 2ybc'
_space_group_name_H-M_alt 'P 1 21/c 1'
_symmetry_cell_setting monoclinic
_symmetry_Int_Tables_number 14
_symmetry_space_group_name_Hall '-P 2ybc'
_symmetry_space_group_name_H-M 'P 1 21/c 1'
_atom_sites_solution_hydrogens geom
_atom_sites_solution_primary 'direct - structure invariant direct methods'
_atom_sites_solution_secondary 'direct - structure invariant direct methods'
_audit_creation_date 2017-11-14T16:19:21-00:00
_audit_creation_method 'WinGX routine CIF_UPDATE'
_cell_angle_alpha 90
_cell_angle_beta 93.505(3)
_cell_angle_gamma 90
_cell_formula_units_Z 4
_cell_length_a 14.3388(5)
_cell_length_b 10.8672(4)
_cell_length_c 10.7633(3)
_cell_measurement_reflns_used 3262
_cell_measurement_temperature 298(2)
_cell_measurement_theta_max 29.0
_cell_measurement_theta_min 3.5
_cell_measurement_wavelength 0.71073
_cell_volume 1674.03(10)
_computing_cell_refinement 'CrysAlis (Oxford Diffraction)'
_computing_data_collection 'CrysAlis (Oxford Diffraction)'
_computing_data_reduction 'CrysAlis (Oxford Diffraction)'
_computing_molecular_graphics WinGX
_computing_publication_material WinGX
_computing_structure_refinement 'SHELXL-2014/7 (Sheldrick, 2014)'
_computing_structure_solution 'SHELXS-97 (Sheldrick, 1997)'
_diffrn_ambient_temperature 298(2)
_diffrn_detector CCD
_diffrn_detector_area_resol_mean 16.0309
_diffrn_detector_type 'Oxford Diffraction Sapphire 3 CCD'
_diffrn_measured_fraction_theta_full 0.998
_diffrn_measured_fraction_theta_max 0.932
_diffrn_measurement_device '\k-geometry diffractometer'
_diffrn_measurement_device_type 'Oxford Diffraction Gemini'
_diffrn_measurement_method 'phi and omega scans'
_diffrn_orient_matrix_UB_11 0.0369218
_diffrn_orient_matrix_UB_12 0.033536
_diffrn_orient_matrix_UB_13 -0.0249869
_diffrn_orient_matrix_UB_21 -0.0214562
_diffrn_orient_matrix_UB_22 0.0559568
_diffrn_orient_matrix_UB_23 0.0166724
_diffrn_orient_matrix_UB_31 0.0252241
_diffrn_orient_matrix_UB_32 -0.0015563
_diffrn_orient_matrix_UB_33 0.0587575
_diffrn_radiation_monochromator graphite
_diffrn_radiation_probe x-ray
_diffrn_radiation_type MoK\a
_diffrn_radiation_wavelength 0.71073
_diffrn_reflns_av_R_equivalents 0.0512
_diffrn_reflns_av_unetI/netI 0.0676
_diffrn_reflns_Laue_measured_fraction_full 0.998
_diffrn_reflns_Laue_measured_fraction_max 0.932
_diffrn_reflns_limit_h_max 20
_diffrn_reflns_limit_h_min -21
_diffrn_reflns_limit_k_max 15
_diffrn_reflns_limit_k_min -15
_diffrn_reflns_limit_l_max 15
_diffrn_reflns_limit_l_min -10
_diffrn_reflns_number 17908
_diffrn_reflns_point_group_measured_fraction_full 0.998
_diffrn_reflns_point_group_measured_fraction_max 0.932
_diffrn_reflns_theta_full 25.242
_diffrn_reflns_theta_max 32.272
_diffrn_reflns_theta_min 3.409
_diffrn_source 'fine-focus sealed tube'
_diffrn_standards_decay_% <2%
_diffrn_standards_interval_count 50
_diffrn_standards_number 2
_exptl_absorpt_coefficient_mu 2.498
_exptl_absorpt_correction_T_max 1
_exptl_absorpt_correction_T_min 0.84237
_exptl_absorpt_correction_type multi-scan
_exptl_absorpt_process_details 'CrysAlis (Oxford Diffraction)'
_exptl_crystal_colour colorless
_exptl_crystal_density_diffrn 1.564
_exptl_crystal_density_method 'not measured'
_exptl_crystal_description prism
_exptl_crystal_F_000 792
_exptl_crystal_size_max 0.7
_exptl_crystal_size_mid 0.5
_exptl_crystal_size_min 0.4
_refine_diff_density_max 0.433
_refine_diff_density_min -0.423
_refine_diff_density_rms 0.06
_refine_ls_extinction_method none
_refine_ls_goodness_of_fit_ref 1.003
_refine_ls_hydrogen_treatment constr
_refine_ls_matrix_type full
_refine_ls_number_constraints 0
_refine_ls_number_parameters 221
_refine_ls_number_reflns 5540
_refine_ls_number_restraints 30
_refine_ls_restrained_S_all 1.038
_refine_ls_R_factor_all 0.1202
_refine_ls_R_factor_gt 0.0522
_refine_ls_shift/su_max 0
_refine_ls_shift/su_mean 0
_refine_ls_structure_factor_coef Fsqd
_refine_ls_weighting_details 'w=1/[\s^2^(Fo^2^)+(0.0812P)^2^+0.1426P] where P=(Fo^2^+2Fc^2^)/3'
_refine_ls_weighting_scheme calc
_refine_ls_wR_factor_gt 0.1433
_refine_ls_wR_factor_ref 0.1823
_reflns_Friedel_coverage 0
_reflns_number_gt 2668
_reflns_number_total 5540
_reflns_threshold_expression 'I > 2\s(I)'
_cod_data_source_file jo9b00746_si_002.cif
_cod_data_source_block up362
_cod_depositor_comments
;Adding full bibliography for 4033604.cif.

The following automatic conversions were performed:

data name '_exptl_crystal_color' was replaced with
'_exptl_crystal_colour' as specified in the replacement file
'data/replacement-values/replacement_tags.lst'.

Automatic conversion script
Id: cif_correct_tags 9268 2022-04-12 08:56:07Z antanas 
;
_cod_original_sg_symbol_H-M 'P 21/c'
_cod_database_code 4033604

loop_
_symmetry_equiv_pos_as_xyz
'x, y, z'
'-x, y+1/2, -z+1/2'
'-x, -y, -z'
'x, -y-1/2, z-1/2'

loop_
_atom_site_label
_atom_site_type_symbol
_atom_site_fract_x
_atom_site_fract_y
_atom_site_fract_z
_atom_site_U_iso_or_equiv
_atom_site_adp_type
_atom_site_occupancy
_atom_site_site_symmetry_order
_atom_site_calc_flag
_atom_site_refinement_flags_posn
_atom_site_refinement_flags_adp
_atom_site_refinement_flags_occupancy
_atom_site_disorder_assembly
_atom_site_disorder_group
C1 C -0.0017(2) 0.0861(2) 0.2545(2) 0.0539(7) Uani 1 1 d . . . . .
C4 C -0.1501(2) 0.1246(3) 0.1648(3) 0.0653(8) Uani 1 1 d . . . . .
C5 C -0.0522(2) 0.1765(2) 0.1698(3) 0.0567(7) Uani 1 1 d . . . . .
H5 H -0.0508 0.2587 0.2073 0.068 Uiso 1 1 calc R U . . .
C6 C -0.2116(3) 0.1296(5) 0.0448(3) 0.0934(12) Uani 1 1 d . . . . .
H6A H -0.2071 0.2105 0.0076 0.112 Uiso 1 1 calc R U . . .
H6B H -0.1898 0.0696 -0.0136 0.112 Uiso 1 1 calc R U . . .
C7 C -0.3122(4) 0.1030(6) 0.0694(5) 0.131(2) Uani 1 1 d . . . . .
H7A H -0.3512 0.1237 -0.0044 0.157 Uiso 1 1 calc R U . . .
H7B H -0.3189 0.0154 0.084 0.157 Uiso 1 1 calc R U . . .
C8 C -0.3470(3) 0.1721(5) 0.1786(5) 0.1092(16) Uani 1 1 d . . . . .
C11 C -0.3592(4) 0.3060(6) 0.1617(7) 0.147(2) Uani 1 1 d . . . . .
H11A H -0.3895 0.3395 0.2313 0.221 Uiso 1 1 calc R U . . .
H11B H -0.3968 0.3215 0.0865 0.221 Uiso 1 1 calc R U . . .
H11C H -0.2992 0.3442 0.1564 0.221 Uiso 1 1 calc R U . . .
C12 C -0.4365(3) 0.1091(8) 0.2160(7) 0.180(3) Uani 1 1 d . . . . .
H12A H -0.4226 0.0262 0.2419 0.27 Uiso 1 1 calc R U . . .
H12B H -0.4815 0.1081 0.1462 0.27 Uiso 1 1 calc R U . . .
H12C H -0.4616 0.1535 0.2835 0.27 Uiso 1 1 calc R U . . .
C13 C 0.0910(2) 0.1036(3) 0.3161(2) 0.0525(6) Uani 1 1 d . . . . .
C14 C 0.1222(3) 0.0287(3) 0.4153(3) 0.0631(8) Uani 1 1 d . . . . .
H14 H 0.0851 -0.0361 0.4399 0.076 Uiso 1 1 calc R U . . .
C15 C 0.2069(2) 0.0501(4) 0.4766(3) 0.0719(9) Uani 1 1 d . . . . .
H15 H 0.2271 0 0.543 0.086 Uiso 1 1 calc R U . . .
C16 C 0.2625(2) 0.1453(4) 0.4407(3) 0.0732(9) Uani 1 1 d . . . . .
C17 C 0.2325(3) 0.2201(4) 0.3433(3) 0.0771(9) Uani 1 1 d . . . . .
H17 H 0.2703 0.2841 0.3189 0.093 Uiso 1 1 calc R U . . .
C18 C 0.1473(2) 0.2008(3) 0.2820(3) 0.0677(8) Uani 1 1 d . . . . .
H18 H 0.127 0.2528 0.2174 0.081 Uiso 1 1 calc R U . . .
C19 C 0.3557(3) 0.1700(4) 0.5073(4) 0.1020(14) Uani 1 1 d D . . . .
N2 N -0.0494(2) -0.0118(2) 0.2703(3) 0.0651(7) Uani 1 1 d . . . . .
O3 O -0.1363(2) -0.00163(19) 0.2022(3) 0.0756(7) Uani 1 1 d . . . . .
O9 O -0.28239(17) 0.1415(3) 0.2821(3) 0.1024(9) Uani 1 1 d . . . . .
O10 O -0.19071(16) 0.1918(2) 0.2602(2) 0.0787(7) Uani 1 1 d . . . . .
F1 F 0.4047(3) 0.2571(6) 0.4586(6) 0.156(3) Uani 0.764(9) 1 d D . P A 1
F2 F 0.3533(3) 0.1844(9) 0.6251(4) 0.197(4) Uani 0.764(9) 1 d D . P A 1
F3 F 0.4132(3) 0.0734(5) 0.4977(6) 0.166(3) Uani 0.764(9) 1 d D . P A 1
Br Br 0.00333(3) 0.17974(4) 0.00936(3) 0.0814(2) Uani 1 1 d . . . . .
F1A F 0.3500(9) 0.2848(8) 0.5522(13) 0.104(5) Uiso 0.236(9) 1 d D . P A 2
F3A F 0.4263(9) 0.1695(18) 0.4405(13) 0.132(6) Uiso 0.236(9) 1 d D . P A 2
F2A F 0.3734(11) 0.1087(11) 0.6072(10) 0.108(5) Uiso 0.236(9) 1 d D . P A 2

loop_
_atom_site_aniso_label
_atom_site_aniso_U_11
_atom_site_aniso_U_22
_atom_site_aniso_U_33
_atom_site_aniso_U_23
_atom_site_aniso_U_13
_atom_site_aniso_U_12
C1 0.0688(18) 0.0453(16) 0.0488(13) 0.0016(11) 0.0145(12) 0.0032(14)
C4 0.075(2) 0.068(2) 0.0521(15) 0.0055(14) -0.0001(14) -0.0029(18)
C5 0.0725(19) 0.0502(16) 0.0477(14) 0.0022(11) 0.0071(13) 0.0005(15)
C6 0.097(3) 0.118(3) 0.063(2) 0.007(2) -0.0115(19) -0.020(3)
C7 0.112(4) 0.164(5) 0.110(4) 0.043(4) -0.041(3) -0.027(4)
C8 0.077(3) 0.151(5) 0.098(3) 0.040(3) -0.006(2) 0.010(3)
C11 0.099(4) 0.146(5) 0.194(7) 0.056(4) -0.013(4) 0.029(3)
C12 0.069(3) 0.251(8) 0.218(8) 0.111(7) -0.012(4) -0.005(4)
C13 0.0585(17) 0.0467(15) 0.0536(14) 0.0003(11) 0.0141(12) 0.0043(13)
C14 0.071(2) 0.0528(17) 0.0663(18) 0.0088(13) 0.0139(16) 0.0051(15)
C15 0.069(2) 0.076(2) 0.071(2) 0.0140(17) 0.0038(17) 0.0109(19)
C16 0.065(2) 0.078(2) 0.077(2) 0.0002(17) 0.0058(17) 0.0054(18)
C17 0.073(2) 0.075(2) 0.084(2) 0.0135(18) 0.0076(19) -0.0155(18)
C18 0.076(2) 0.0604(19) 0.0667(19) 0.0119(14) 0.0061(16) -0.0001(16)
C19 0.079(3) 0.121(4) 0.106(4) 0.014(3) 0.003(2) -0.004(3)
N2 0.0735(18) 0.0562(17) 0.0662(16) 0.0061(11) 0.0079(14) -0.0042(13)
O3 0.0793(16) 0.0686(16) 0.0781(16) 0.0067(10) -0.0014(13) -0.0179(11)
O9 0.0659(15) 0.153(3) 0.0887(18) 0.0428(18) 0.0084(13) 0.0101(17)
O10 0.0668(14) 0.104(2) 0.0654(14) 0.0033(11) 0.0064(11) 0.0084(13)
F1 0.092(3) 0.160(5) 0.208(6) 0.050(4) -0.040(3) -0.046(3)
F2 0.100(3) 0.387(13) 0.101(3) -0.086(5) -0.011(2) -0.017(5)
F3 0.082(3) 0.169(5) 0.241(7) -0.037(5) -0.039(3) 0.039(3)
Br 0.1069(4) 0.0849(3) 0.0543(2) 0.01123(14) 0.02005(19) -0.00539(19)

loop_
_atom_type_symbol
_atom_type_description
_atom_type_scat_dispersion_real
_atom_type_scat_dispersion_imag
_atom_type_scat_source
C C 0.003 0.002 'International Tables Vol C Tables 4.2.6.8 and 6.1.1.4'
H H 0 0 'International Tables Vol C Tables 4.2.6.8 and 6.1.1.4'
N N 0.006 0.003 'International Tables Vol C Tables 4.2.6.8 and 6.1.1.4'
O O 0.011 0.006 'International Tables Vol C Tables 4.2.6.8 and 6.1.1.4'
F F 0.017 0.01 'International Tables Vol C Tables 4.2.6.8 and 6.1.1.4'
Br Br -0.29 2.46 'International Tables Vol C Tables 4.2.6.8 and 6.1.1.4'

loop_
_geom_angle_atom_site_label_1
_geom_angle_atom_site_label_2
_geom_angle_atom_site_label_3
_geom_angle
N2 C1 C13 121.7(3)
N2 C1 C5 112.5(3)
C13 C1 C5 125.7(3)
O10 C4 O3 110.1(3)
O10 C4 C5 101.8(2)
O3 C4 C5 103.5(3)
O10 C4 C6 110.9(3)
O3 C4 C6 109.5(3)
C5 C4 C6 120.4(3)
C1 C5 C4 101.0(2)
C1 C5 Br 110.1(2)
C4 C5 Br 113.9(2)
C1 C5 H5 110.5
C4 C5 H5 110.5
Br C5 H5 110.5
C7 C6 C4 110.8(3)
C7 C6 H6A 109.5
C4 C6 H6A 109.5
C7 C6 H6B 109.5
C4 C6 H6B 109.5
H6A C6 H6B 108.1
C8 C7 C6 114.0(4)
C8 C7 H7A 108.7
C6 C7 H7A 108.7
C8 C7 H7B 108.7
C6 C7 H7B 108.7
H7A C7 H7B 107.6
O9 C8 C11 112.8(5)
O9 C8 C7 105.1(4)
C11 C8 C7 116.0(5)
O9 C8 C12 101.8(4)
C11 C8 C12 112.3(5)
C7 C8 C12 107.8(6)
C8 C11 H11A 109.5
C8 C11 H11B 109.5
H11A C11 H11B 109.5
C8 C11 H11C 109.5
H11A C11 H11C 109.5
H11B C11 H11C 109.5
C8 C12 H12A 109.5
C8 C12 H12B 109.5
H12A C12 H12B 109.5
C8 C12 H12C 109.5
H12A C12 H12C 109.5
H12B C12 H12C 109.5
C18 C13 C14 118.7(3)
C18 C13 C1 120.4(3)
C14 C13 C1 120.8(3)
C15 C14 C13 120.3(3)
C15 C14 H14 119.8
C13 C14 H14 119.8
C14 C15 C16 120.4(3)
C14 C15 H15 119.8
C16 C15 H15 119.8
C17 C16 C15 119.9(3)
C17 C16 C19 119.1(4)
C15 C16 C19 121.0(3)
C18 C17 C16 120.4(3)
C18 C17 H17 119.8
C16 C17 H17 119.8
C17 C18 C13 120.3(3)
C17 C18 H18 119.8
C13 C18 H18 119.8
F3A C19 F2A 110.4(9)
F2 C19 F1 110.9(5)
F3A C19 F1A 105.9(8)
F2A C19 F1A 101.3(7)
F2 C19 F3 103.1(5)
F1 C19 F3 100.8(4)
F3A C19 C16 116.3(8)
F2A C19 C16 115.7(8)
F2 C19 C16 114.7(4)
F1 C19 C16 115.0(4)
F1A C19 C16 105.5(6)
F3 C19 C16 110.8(4)
C1 N2 O3 109.1(2)
N2 O3 C4 108.8(2)
C8 O9 O10 109.4(3)
C4 O10 O9 109.9(3)

loop_
_geom_bond_atom_site_label_1
_geom_bond_atom_site_label_2
_geom_bond_distance
C1 N2 1.281(3)
C1 C13 1.461(4)
C1 C5 1.497(4)
C4 O10 1.414(4)
C4 O3 1.440(4)
C4 C5 1.511(4)
C4 C6 1.520(4)
C5 Br 1.945(3)
C5 H5 0.98
C6 C7 1.511(6)
C6 H6A 0.97
C6 H6B 0.97
C7 C8 1.506(8)
C7 H7A 0.97
C7 H7B 0.97
C8 O9 1.443(5)
C8 C11 1.476(7)
C8 C12 1.530(7)
C11 H11A 0.96
C11 H11B 0.96
C11 H11C 0.96
C12 H12A 0.96
C12 H12B 0.96
C12 H12C 0.96
C13 C18 1.393(4)
C13 C14 1.394(4)
C14 C15 1.366(5)
C14 H14 0.93
C15 C16 1.376(5)
C15 H15 0.93
C16 C17 1.375(5)
C16 C19 1.501(6)
C17 C18 1.368(5)
C17 H17 0.93
C18 H18 0.93
C19 F3A 1.276(7)
C19 F2A 1.277(7)
C19 F2 1.280(5)
C19 F1 1.307(5)
C19 F1A 1.342(7)
C19 F3 1.343(5)
N2 O3 1.411(4)
O9 O10 1.456(3)

loop_
_geom_torsion_atom_site_label_1
_geom_torsion_atom_site_label_2
_geom_torsion_atom_site_label_3
_geom_torsion_atom_site_label_4
_geom_torsion
N2 C1 C5 C4 13.8(3)
C13 C1 C5 C4 -165.3(3)
N2 C1 C5 Br -106.9(2)
C13 C1 C5 Br 74.0(3)
O10 C4 C5 C1 93.7(3)
O3 C4 C5 C1 -20.6(3)
C6 C4 C5 C1 -143.3(3)
O10 C4 C5 Br -148.30(19)
O3 C4 C5 Br 97.4(2)
C6 C4 C5 Br -25.3(4)
O10 C4 C6 C7 -47.1(5)
O3 C4 C6 C7 74.6(5)
C5 C4 C6 C7 -165.6(4)
C4 C6 C7 C8 46.5(6)
C6 C7 C8 O9 -55.3(5)
C6 C7 C8 C11 69.9(6)
C6 C7 C8 C12 -163.3(4)
N2 C1 C13 C18 169.5(3)
C5 C1 C13 C18 -11.4(4)
N2 C1 C13 C14 -14.8(4)
C5 C1 C13 C14 164.3(3)
C18 C13 C14 C15 -0.7(5)
C1 C13 C14 C15 -176.5(3)
C13 C14 C15 C16 -0.3(5)
C14 C15 C16 C17 0.5(6)
C14 C15 C16 C19 179.9(4)
C15 C16 C17 C18 0.3(6)
C19 C16 C17 C18 -179.0(3)
C16 C17 C18 C13 -1.3(6)
C14 C13 C18 C17 1.5(5)
C1 C13 C18 C17 177.3(3)
C17 C16 C19 F3A -57.5(11)
C15 C16 C19 F3A 123.1(10)
C17 C16 C19 F2A 170.5(8)
C15 C16 C19 F2A -8.9(9)
C17 C16 C19 F2 124.9(6)
C15 C16 C19 F2 -54.4(7)
C17 C16 C19 F1 -5.5(7)
C15 C16 C19 F1 175.2(5)
C17 C16 C19 F1A 59.5(8)
C15 C16 C19 F1A -119.8(7)
C17 C16 C19 F3 -118.9(5)
C15 C16 C19 F3 61.7(6)
C13 C1 N2 O3 178.6(2)
C5 C1 N2 O3 -0.6(3)
C1 N2 O3 C4 -14.0(4)
O10 C4 O3 N2 -86.2(3)
C5 C4 O3 N2 22.0(3)
C6 C4 O3 N2 151.6(3)
C11 C8 O9 O10 -61.3(5)
C7 C8 O9 O10 65.9(5)
C12 C8 O9 O10 178.2(5)
O3 C4 O10 O9 -62.4(3)
C5 C4 O10 O9 -171.7(2)
C6 C4 O10 O9 59.0(3)
C8 O9 O10 C4 -71.5(4)
